data_4512257
loop_
_publ_author_name
'Wen, Yuehong'
'Sheng, Tianlu'
'Xue, Zhenzhen'
'Sun, Zhihao'
'Wang, Yanlong'
'Hu, Shengmin'
'Huang, Yihui'
'Li, Jie'
'Wu, Xintao'

_publ_section_title
;
 Homochiral Layered Coordination Polymers from ChiralN-Carbamylglutamate
 and Achiral Flexible Bis(pyridine) Ligands: Syntheses, Crystal
 Structures, and Properties
;
_journal_issue 12
_journal_name_full 'Crystal Growth &amp; Design'
_journal_page_first 6230
_journal_paper_doi 10.1021/cg501398c
_journal_volume 14
_journal_year 2014
_chemical_absolute_configuration unk
_chemical_formula_sum 'C18 H22 N4.5 Na0.5 O7.5 Zn'
_chemical_formula_weight 498.27
_chemical_name_systematic
; 
 ? 
;
_space_group_IT_number 4
_symmetry_cell_setting monoclinic
_symmetry_space_group_name_Hall 'P 2yb'
_symmetry_space_group_name_H-M 'P 1 21 1'
_atom_sites_solution_hydrogens geom
_atom_sites_solution_primary direct
_atom_sites_solution_secondary difmap
_audit_creation_method SHELXL-97
_cell_angle_alpha 90.00
_cell_angle_beta 99.291(5)
_cell_angle_gamma 90.00
_cell_formula_units_Z 4
_cell_length_a 9.483(3)
_cell_length_b 17.454(6)
_cell_length_c 13.003(4)
_cell_measurement_reflns_used 4852
_cell_measurement_temperature 293(2)
_cell_measurement_theta_max 27.4895
_cell_measurement_theta_min 2.4691
_cell_volume 2124.0(12)
_computing_cell_refinement 'CrystalClear (Rigaku Inc., 2008)'
_computing_data_collection 'CrystalClear (Rigaku Inc., 2008)'
_computing_data_reduction 'CrystalClear (Rigaku Inc., 2008)'
_computing_structure_refinement 'SHELXL-97 (Sheldrick, 1997)'
_computing_structure_solution 'SHELXS-97 (Sheldrick, 1990)'
_diffrn_ambient_temperature 293(2)
_diffrn_detector_area_resol_mean 14.6306
_diffrn_measured_fraction_theta_full 0.995
_diffrn_measured_fraction_theta_max 0.995
_diffrn_measurement_device_type 'Mercury70 (2x2 bin mode)'
_diffrn_measurement_method CCD_Profile_fitting
_diffrn_radiation_monochromator graphite
_diffrn_radiation_source 'fine-focus sealed tube'
_diffrn_radiation_type MoK\a
_diffrn_radiation_wavelength 0.71073
_diffrn_reflns_av_R_equivalents 0.0508
_diffrn_reflns_av_sigmaI/netI 0.0680
_diffrn_reflns_limit_h_max 12
_diffrn_reflns_limit_h_min -12
_diffrn_reflns_limit_k_max 22
_diffrn_reflns_limit_k_min -22
_diffrn_reflns_limit_l_max 16
_diffrn_reflns_limit_l_min -16
_diffrn_reflns_number 24759
_diffrn_reflns_theta_full 27.51
_diffrn_reflns_theta_max 27.51
_diffrn_reflns_theta_min 2.33
_exptl_absorpt_coefficient_mu 1.219
_exptl_absorpt_correction_T_max 1.0000
_exptl_absorpt_correction_T_min 0.9347
_exptl_absorpt_correction_type multi-scan
_exptl_crystal_colour White
_exptl_crystal_density_diffrn 1.558
_exptl_crystal_density_method 'not measured'
_exptl_crystal_description Prism
_exptl_crystal_F_000 1028
_exptl_crystal_size_max 0.1500
_exptl_crystal_size_mid 0.1000
_exptl_crystal_size_min 0.1000
_refine_diff_density_max 0.506
_refine_diff_density_min -0.447
_refine_diff_density_rms 0.064
_refine_ls_abs_structure_details 'Flack H D (1983), Acta Cryst. A39, 876-881'
_refine_ls_abs_structure_Flack 0.017(12)
_refine_ls_extinction_method none
_refine_ls_goodness_of_fit_ref 0.998
_refine_ls_hydrogen_treatment constr
_refine_ls_matrix_type full
_refine_ls_number_parameters 572
_refine_ls_number_reflns 9368
_refine_ls_number_restraints 13
_refine_ls_restrained_S_all 0.997
_refine_ls_R_factor_all 0.0732
_refine_ls_R_factor_gt 0.0478
_refine_ls_shift/su_max 0.002
_refine_ls_shift/su_mean 0.000
_refine_ls_structure_factor_coef Fsqd
_refine_ls_weighting_details 'calc w=1/[\s^2^(Fo^2^)+(0.0490P)^2^+0.0000P] where P=(Fo^2^+2Fc^2^)/3'
_refine_ls_weighting_scheme calc
_refine_ls_wR_factor_gt 0.0963
_refine_ls_wR_factor_ref 0.1089
_reflns_number_gt 6954
_reflns_number_total 9368
_reflns_threshold_expression >2sigma(I)
_cod_data_source_file cg501398c_si_002.cif
_cod_data_source_block III
_cod_depositor_comments
;
The following automatic conversions were performed:

'_exptl_absorpt_correction_type' value 'Multi-scan' changed to
'multi-scan' according to
/home/saulius/struct/COD-crude-data--automatic-downloads/rss-feeds/ACS/lib/dictionaries/cif_core.dic
dictionary named 'cif_core.dic' version 2.4.2 from 2011-04-26.

Automatic conversion script
Id: cif_fix_values 2827 2014-09-09 07:05:25Z andrius 

 Adding full bibliography for 4512255--4512258.cif.
;
_cod_original_sg_symbol_H-M P2(1)
_cod_original_formula_sum 'C18 H22 N4.50 Na0.50 O7.50 Zn'
_cod_database_code 4512257

loop_
_symmetry_equiv_pos_as_xyz
'x, y, z'
'-x, y+1/2, -z'

loop_
_atom_site_label
_atom_site_type_symbol
_atom_site_fract_x
_atom_site_fract_y
_atom_site_fract_z
_atom_site_U_iso_or_equiv
_atom_site_adp_type
_atom_site_occupancy
_atom_site_symmetry_multiplicity
_atom_site_calc_flag
_atom_site_refinement_flags
_atom_site_disorder_assembly
_atom_site_disorder_group
Zn1 Zn -1.09535(4) -0.84533(3) -0.34227(3) 0.03528(12) Uani 1 1 d . . .
Zn2 Zn -1.05080(4) -0.34959(3) -1.10250(3) 0.03304(12) Uani 1 1 d . . .
C1 C -1.2310(6) -0.7173(3) -0.4803(5) 0.0535(15) Uani 1 1 d . . .
H1A H -1.3077 -0.7245 -0.4450 0.064 Uiso 1 1 calc R . .
C2 C -1.2457(6) -0.6649(3) -0.5613(5) 0.0541(15) Uani 1 1 d . . .
H2A H -1.3305 -0.6376 -0.5791 0.065 Uiso 1 1 calc R . .
C3 C -1.1340(5) -0.6533(3) -0.6155(4) 0.0419(12) Uani 1 1 d . . .
C4 C -1.0122(6) -0.6954(4) -0.5850(5) 0.0591(17) Uani 1 1 d . . .
H4A H -0.9343 -0.6905 -0.6197 0.071 Uiso 1 1 calc R . .
C5 C -1.0071(6) -0.7448(4) -0.5025(5) 0.0608(17) Uani 1 1 d . . .
H5A H -0.9221 -0.7711 -0.4813 0.073 Uiso 1 1 calc R . .
C6 C -1.1421(6) -0.5958(3) -0.7040(4) 0.0511(14) Uani 1 1 d . . .
H6A H -1.2352 -0.5714 -0.7136 0.061 Uiso 1 1 calc R . .
H6B H -1.0708 -0.5563 -0.6843 0.061 Uiso 1 1 calc R . .
C7 C -1.1188(6) -0.6302(3) -0.8059(4) 0.0506(13) Uani 1 1 d . . .
H7A H -1.2003 -0.6618 -0.8336 0.061 Uiso 1 1 calc R . .
H7B H -1.0347 -0.6627 -0.7945 0.061 Uiso 1 1 calc R . .
C8 C -1.0995(5) -0.5684(3) -0.8834(4) 0.0422(11) Uani 1 1 d . . .
C9 C -0.9739(5) -0.5253(3) -0.8713(4) 0.0434(13) Uani 1 1 d . . .
H9A H -0.8992 -0.5366 -0.8179 0.052 Uiso 1 1 calc R . .
C10 C -0.9611(5) -0.4656(3) -0.9390(4) 0.0400(11) Uani 1 1 d . . .
H10A H -0.8774 -0.4368 -0.9292 0.048 Uiso 1 1 calc R . .
C11 C -1.1840(5) -0.4890(3) -1.0299(4) 0.0386(11) Uani 1 1 d . . .
H11A H -1.2569 -0.4766 -1.0841 0.046 Uiso 1 1 calc R . .
C12 C -1.2059(5) -0.5499(3) -0.9653(4) 0.0436(11) Uani 1 1 d . . .
H12A H -1.2906 -0.5777 -0.9771 0.052 Uiso 1 1 calc R . .
C13 C -1.1189(6) -0.2105(3) -0.9945(4) 0.0467(12) Uani 1 1 d . . .
H13A H -1.2030 -0.2142 -1.0421 0.056 Uiso 1 1 calc R . .
C14 C -1.1067(6) -0.1530(3) -0.9191(5) 0.0553(14) Uani 1 1 d . A .
H14A H -1.1819 -0.1193 -0.9164 0.066 Uiso 1 1 calc R . .
C15 C -0.9825(6) -0.1468(3) -0.8490(4) 0.0458(13) Uani 1 1 d . . .
C16 C -0.8728(6) -0.1976(3) -0.8565(4) 0.0480(12) Uani 1 1 d . A .
H16A H -0.7874 -0.1948 -0.8100 0.058 Uiso 1 1 calc R . .
C17 C -0.8915(5) -0.2523(3) -0.9335(4) 0.0441(11) Uani 1 1 d . . .
H17A H -0.8159 -0.2851 -0.9393 0.053 Uiso 1 1 calc R A .
C18A C -0.981(3) -0.0765(17) -0.774(2) 0.071(9) Uani 0.50 1 d PU A 1
H18A H -0.8847 -0.0681 -0.7371 0.085 Uiso 0.50 1 calc PR A 1
H18B H -1.0112 -0.0307 -0.8138 0.085 Uiso 0.50 1 calc PR A 1
C19A C -1.0792(7) -0.0926(4) -0.6987(5) 0.0715(18) Uiso 0.50 1 d P A 1
H19A H -1.0570 -0.1429 -0.6689 0.086 Uiso 0.50 1 calc PR A 1
H19B H -1.1760 -0.0944 -0.7366 0.086 Uiso 0.50 1 calc PR A 1
C18B C -0.959(2) -0.0937(15) -0.757(2) 0.035(4) Uani 0.50 1 d PU A 2
H18C H -0.8729 -0.1093 -0.7110 0.042 Uiso 0.50 1 calc PR A 2
H18D H -0.9434 -0.0423 -0.7816 0.042 Uiso 0.50 1 calc PR A 2
C19B C -1.0792(7) -0.0926(4) -0.6987(5) 0.0715(18) Uiso 0.50 1 d P A 2
H19C H -1.0878 -0.1434 -0.6701 0.086 Uiso 0.50 1 calc PR A 2
H19D H -1.1658 -0.0831 -0.7479 0.086 Uiso 0.50 1 calc PR A 2
C20 C -1.0744(6) -0.0350(3) -0.6097(4) 0.0485(13) Uani 1 1 d . . .
C21 C -1.1892(6) -0.0295(3) -0.5588(4) 0.0490(14) Uani 1 1 d . A .
H21A H -1.2685 -0.0609 -0.5777 0.059 Uiso 1 1 calc R . .
C22 C -1.1865(6) 0.0222(3) -0.4801(4) 0.0480(13) Uani 1 1 d . . .
H22A H -1.2670 0.0260 -0.4479 0.058 Uiso 1 1 calc R A .
C23 C -0.9609(6) 0.0601(3) -0.4952(5) 0.0571(16) Uani 1 1 d . . .
H23A H -0.8805 0.0900 -0.4731 0.069 Uiso 1 1 calc R A .
C24 C -0.9578(6) 0.0099(4) -0.5767(5) 0.0645(18) Uani 1 1 d . A .
H24A H -0.8772 0.0066 -0.6089 0.077 Uiso 1 1 calc R . .
C25 C -0.8022(4) -0.8313(2) -0.2453(3) 0.0338(10) Uani 1 1 d . . .
C26 C -0.6921(4) -0.8543(3) -0.1519(3) 0.0365(9) Uani 1 1 d . . .
H26A H -0.7120 -0.8263 -0.0914 0.044 Uiso 1 1 calc R . .
H26B H -0.7040 -0.9084 -0.1384 0.044 Uiso 1 1 calc R . .
C27 C -0.5373(4) -0.8403(3) -0.1635(3) 0.0336(9) Uani 1 1 d . . .
H27A H -0.4785 -0.8444 -0.0954 0.040 Uiso 1 1 calc R . .
H27B H -0.5284 -0.7883 -0.1881 0.040 Uiso 1 1 calc R . .
C28 C -0.4800(4) -0.8952(2) -0.2378(3) 0.0298(9) Uani 1 1 d . . .
H28A H -0.5556 -0.9023 -0.2980 0.036 Uiso 1 1 calc R . .
C29 C -0.3514(4) -0.8601(3) -0.2782(3) 0.0360(11) Uani 1 1 d . . .
C30 C -0.4391(5) -1.0350(2) -0.2377(4) 0.0370(10) Uani 1 1 d . . .
C31 C -0.8169(5) -0.3577(3) -1.1840(4) 0.0442(11) Uani 1 1 d . . .
C32 C -0.7140(4) -0.3534(4) -1.2601(3) 0.0464(11) Uani 1 1 d . . .
H32A H -0.7502 -0.3171 -1.3146 0.056 Uiso 1 1 calc R . .
H32B H -0.7090 -0.4032 -1.2925 0.056 Uiso 1 1 calc R . .
C33 C -0.5642(4) -0.3292(3) -1.2107(3) 0.0413(12) Uani 1 1 d . . .
H33A H -0.5288 -0.3646 -1.1550 0.050 Uiso 1 1 calc R . .
H33B H -0.5686 -0.2787 -1.1801 0.050 Uiso 1 1 calc R . .
C34 C -0.4594(4) -0.3271(2) -1.2884(3) 0.0327(10) Uani 1 1 d . . .
H34A H -0.4934 -0.2895 -1.3427 0.039 Uiso 1 1 calc R . .
C35 C -0.3133(5) -0.3016(3) -1.2320(3) 0.0351(10) Uani 1 1 d . . .
C36 C -0.4242(5) -0.4097(3) -1.4335(4) 0.0422(11) Uani 1 1 d . . .
N1 N -1.1134(4) -0.7578(2) -0.4507(3) 0.0390(10) Uani 1 1 d . . .
N2 N -1.0645(4) -0.4474(2) -1.0184(3) 0.0347(9) Uani 1 1 d . . .
N3 N -1.0136(4) -0.2606(2) -1.0005(3) 0.0373(9) Uani 1 1 d . A .
N4 N -1.0750(5) 0.0680(2) -0.4460(3) 0.0406(10) Uani 1 1 d . . .
N5 N -0.4551(4) -0.9689(2) -0.1868(3) 0.0357(8) Uani 1 1 d . . .
H5B H -0.4502 -0.9707 -0.1202 0.043 Uiso 1 1 calc R . .
N6 N -0.4081(5) -1.0971(2) -0.1762(3) 0.0609(13) Uani 1 1 d . . .
H6C H -0.4014 -1.1415 -0.2037 0.073 Uiso 1 1 calc R . .
H6D H -0.3952 -1.0922 -0.1095 0.073 Uiso 1 1 calc R . .
N7 N -0.4523(4) -0.4014(2) -1.3369(3) 0.0395(9) Uani 1 1 d . . .
H7C H -0.4668 -0.4417 -1.3020 0.047 Uiso 1 1 calc R . .
N8 N -0.4138(4) -0.4838(3) -1.4640(4) 0.0541(11) Uani 1 1 d . . .
H8A H -0.3969 -0.4939 -1.5256 0.065 Uiso 1 1 calc R . .
H8B H -0.4241 -0.5204 -1.4217 0.065 Uiso 1 1 calc R . .
N9 N -0.4969(5) -0.1044(3) -1.7541(5) 0.0674(14) Uani 1 1 d . . .
O1 O -0.9311(3) -0.8448(3) -0.2338(2) 0.0473(7) Uani 1 1 d . . .
O2 O -0.7667(3) -0.8026(2) -0.3233(2) 0.0471(8) Uani 1 1 d . . .
O3 O -0.2361(3) -0.8961(2) -0.2663(3) 0.0484(8) Uani 1 1 d . . .
O4 O -0.3669(4) -0.7977(2) -0.3197(4) 0.0733(13) Uani 1 1 d . . .
O5 O -0.4584(4) -1.04016(19) -0.3346(3) 0.0502(9) Uani 1 1 d . . .
O6 O -0.7787(4) -0.3748(2) -1.0919(3) 0.0654(12) Uani 1 1 d . . .
O7 O -0.9469(3) -0.3432(3) -1.2195(2) 0.0552(8) Uani 1 1 d . . .
O8 O -0.2667(3) -0.23736(17) -1.2471(3) 0.0444(8) Uani 1 1 d . . .
O9 O -0.2514(3) -0.3500(2) -1.1680(2) 0.0494(7) Uani 1 1 d . . .
O10 O -0.4107(5) -0.3552(3) -1.4898(3) 0.0833(13) Uani 1 1 d . . .
O11 O -0.5263(6) -0.0405(2) -1.7931(4) 0.0920(15) Uani 1 1 d . . .
O12 O -0.5181(7) -0.1214(3) -1.6660(4) 0.105(2) Uani 1 1 d . . .
O13 O -0.4414(7) -0.1494(3) -1.8055(7) 0.159(3) Uani 1 1 d . . .
Na1 Na -0.41158(19) -0.24830(11) -1.59636(14) 0.0476(5) Uani 1 1 d . . .
O14 O -0.3665(4) -0.1722(2) -1.4434(3) 0.0514(9) Uani 1 1 d . . .
O15 O -0.6206(5) -0.5074(2) -1.0359(3) 0.0700(11) Uani 1 1 d . . .

loop_
_atom_site_aniso_label
_atom_site_aniso_U_11
_atom_site_aniso_U_22
_atom_site_aniso_U_33
_atom_site_aniso_U_23
_atom_site_aniso_U_13
_atom_site_aniso_U_12
Zn1 0.0369(2) 0.0388(3) 0.0318(2) 0.0018(3) 0.01056(18) -0.0020(3)
Zn2 0.0348(2) 0.0317(2) 0.0335(2) 0.0017(3) 0.00824(18) -0.0003(3)
C1 0.053(3) 0.053(3) 0.063(4) 0.025(3) 0.035(3) 0.017(3)
C2 0.050(3) 0.055(3) 0.066(4) 0.017(3) 0.035(3) 0.012(3)
C3 0.048(3) 0.039(3) 0.041(3) 0.006(2) 0.013(2) 0.004(2)
C4 0.043(3) 0.082(5) 0.056(4) 0.024(3) 0.018(3) -0.003(3)
C5 0.035(3) 0.084(4) 0.064(4) 0.032(3) 0.010(3) 0.006(3)
C6 0.073(4) 0.044(3) 0.041(3) 0.018(2) 0.022(3) -0.002(3)
C7 0.075(4) 0.037(3) 0.038(3) 0.008(2) 0.007(3) -0.001(2)
C8 0.060(3) 0.032(3) 0.037(3) 0.003(2) 0.015(2) 0.003(2)
C9 0.046(3) 0.046(3) 0.036(3) 0.011(2) 0.002(2) 0.004(2)
C10 0.034(3) 0.050(3) 0.036(3) 0.004(2) 0.004(2) -0.008(2)
C11 0.043(3) 0.034(2) 0.037(3) 0.008(2) 0.002(2) -0.001(2)
C12 0.043(3) 0.039(3) 0.049(3) 0.006(2) 0.008(2) -0.007(2)
C13 0.055(3) 0.045(3) 0.038(3) -0.003(2) 0.005(2) 0.006(3)
C14 0.060(4) 0.048(3) 0.060(4) -0.009(3) 0.017(3) 0.010(3)
C15 0.060(4) 0.044(3) 0.037(3) -0.005(2) 0.016(2) -0.014(3)
C16 0.045(3) 0.053(3) 0.044(3) -0.009(2) 0.003(2) -0.002(2)
C17 0.039(3) 0.043(3) 0.049(3) -0.004(2) 0.005(2) -0.001(2)
C18A 0.13(2) 0.031(12) 0.053(14) -0.007(9) 0.016(13) -0.020(11)
C18B 0.039(7) 0.035(12) 0.034(7) 0.007(6) 0.009(5) -0.003(6)
C20 0.052(3) 0.052(3) 0.044(3) -0.013(2) 0.017(3) -0.014(3)
C21 0.047(3) 0.052(3) 0.051(3) -0.017(3) 0.016(3) -0.015(3)
C22 0.044(3) 0.056(3) 0.048(3) -0.001(3) 0.018(2) 0.002(3)
C23 0.041(3) 0.070(4) 0.065(4) -0.027(3) 0.023(3) -0.019(3)
C24 0.050(3) 0.079(4) 0.071(4) -0.031(3) 0.028(3) -0.015(3)
C25 0.036(2) 0.034(3) 0.032(2) -0.0059(18) 0.0090(17) -0.0004(19)
C26 0.037(2) 0.043(2) 0.0325(19) 0.001(2) 0.0149(16) 0.008(3)
C27 0.036(2) 0.034(2) 0.0306(17) -0.004(2) 0.0053(15) 0.007(2)
C28 0.031(2) 0.032(2) 0.027(2) 0.0065(17) 0.0072(17) 0.0011(18)
C29 0.032(2) 0.046(3) 0.030(2) 0.003(2) 0.0054(17) -0.001(2)
C30 0.038(2) 0.029(2) 0.044(3) 0.006(2) 0.008(2) 0.0022(19)
C31 0.047(3) 0.043(3) 0.045(2) -0.003(3) 0.015(2) -0.002(3)
C32 0.039(2) 0.067(3) 0.036(2) -0.006(3) 0.0136(18) -0.006(3)
C33 0.039(2) 0.052(3) 0.036(2) -0.007(2) 0.0128(18) -0.006(2)
C34 0.031(2) 0.035(3) 0.032(2) 0.0027(18) 0.0056(17) -0.0003(18)
C35 0.034(2) 0.040(3) 0.033(2) 0.000(2) 0.0107(19) 0.002(2)
C36 0.041(3) 0.048(3) 0.039(3) -0.003(2) 0.011(2) 0.000(2)
N1 0.038(2) 0.043(2) 0.038(2) 0.0104(19) 0.0122(18) -0.0004(19)
N2 0.040(2) 0.033(2) 0.031(2) 0.0041(17) 0.0063(17) 0.0009(18)
N3 0.046(2) 0.035(2) 0.032(2) 0.0030(17) 0.0112(18) -0.0035(19)
N4 0.042(2) 0.048(2) 0.033(2) -0.0051(19) 0.0109(18) -0.006(2)
N5 0.049(2) 0.032(2) 0.0280(18) 0.0070(15) 0.0116(16) 0.0073(17)
N6 0.098(4) 0.035(2) 0.047(3) 0.008(2) 0.005(2) 0.016(2)
N7 0.056(3) 0.031(2) 0.034(2) -0.0025(16) 0.0141(18) -0.0032(18)
N8 0.060(3) 0.056(3) 0.050(3) -0.017(2) 0.018(2) 0.002(2)
N9 0.059(3) 0.033(3) 0.104(5) -0.005(3) -0.005(3) 0.000(2)
O1 0.0319(14) 0.067(2) 0.0438(15) -0.003(2) 0.0094(12) -0.008(2)
O2 0.0350(17) 0.068(2) 0.0391(18) 0.0177(16) 0.0092(14) 0.0033(15)
O3 0.0257(16) 0.069(2) 0.053(2) 0.0013(18) 0.0153(15) 0.0058(16)
O4 0.060(3) 0.073(3) 0.089(3) 0.044(2) 0.019(2) -0.011(2)
O5 0.071(2) 0.038(2) 0.039(2) -0.0012(16) 0.0029(17) 0.0064(17)
O6 0.056(2) 0.096(4) 0.049(2) 0.019(2) 0.0229(17) 0.0124(19)
O7 0.0397(17) 0.079(2) 0.0490(17) 0.004(3) 0.0138(13) 0.004(2)
O8 0.0495(19) 0.0295(17) 0.052(2) 0.0042(15) 0.0016(16) -0.0066(15)
O9 0.0355(15) 0.0507(19) 0.0588(18) 0.021(2) -0.0018(13) 0.003(2)
O10 0.151(4) 0.061(3) 0.049(2) 0.009(2) 0.050(2) -0.013(3)
O11 0.154(5) 0.053(3) 0.068(3) 0.006(2) 0.014(3) 0.036(3)
O12 0.160(5) 0.085(4) 0.062(3) 0.025(3) -0.008(3) -0.040(3)
O13 0.176(6) 0.052(3) 0.279(9) -0.012(5) 0.131(6) 0.004(4)
Na1 0.0476(11) 0.0482(11) 0.0489(11) -0.0098(9) 0.0137(9) -0.0005(9)
O14 0.063(2) 0.044(2) 0.047(2) 0.0003(17) 0.0076(17) -0.0022(17)
O15 0.100(3) 0.067(3) 0.044(2) -0.0012(19) 0.015(2) 0.004(2)

loop_
_atom_type_symbol
_atom_type_description
_atom_type_scat_dispersion_real
_atom_type_scat_dispersion_imag
_atom_type_scat_source
C C 0.0033 0.0016 'International Tables Vol C Tables 4.2.6.8 and 6.1.1.4'
H H 0.0000 0.0000 'International Tables Vol C Tables 4.2.6.8 and 6.1.1.4'
N N 0.0061 0.0033 'International Tables Vol C Tables 4.2.6.8 and 6.1.1.4'
O O 0.0106 0.0060 'International Tables Vol C Tables 4.2.6.8 and 6.1.1.4'
Zn Zn 0.2839 1.4301 'International Tables Vol C Tables 4.2.6.8 and 6.1.1.4'
Na Na 0.0362 0.0249 'International Tables Vol C Tables 4.2.6.8 and 6.1.1.4'

loop_
_geom_angle_atom_site_label_1
_geom_angle_atom_site_label_2
_geom_angle_atom_site_label_3
_geom_angle
_geom_angle_site_symmetry_1
_geom_angle_site_symmetry_3
O1 Zn1 O3 99.57(13) . 1_455
O1 Zn1 N4 109.46(17) . 1_545
O3 Zn1 N4 98.01(16) 1_455 1_545
O1 Zn1 N1 117.65(17) . .
O3 Zn1 N1 132.77(15) 1_455 .
N4 Zn1 N1 95.88(14) 1_545 .
O7 Zn2 O9 103.88(12) . 1_455
O7 Zn2 N3 114.17(18) . .
O9 Zn2 N3 109.91(17) 1_455 .
O7 Zn2 N2 123.42(19) . .
O9 Zn2 N2 95.07(16) 1_455 .
N3 Zn2 N2 107.96(14) . .
N1 C1 C2 123.4(5) . .
N1 C1 H1A 118.3 . .
C2 C1 H1A 118.3 . .
C3 C2 C1 119.6(5) . .
C3 C2 H2A 120.2 . .
C1 C2 H2A 120.2 . .
C4 C3 C2 117.0(5) . .
C4 C3 C6 120.7(5) . .
C2 C3 C6 122.3(5) . .
C5 C4 C3 119.0(5) . .
C5 C4 H4A 120.5 . .
C3 C4 H4A 120.5 . .
N1 C5 C4 125.1(5) . .
N1 C5 H5A 117.4 . .
C4 C5 H5A 117.4 . .
C7 C6 C3 114.0(4) . .
C7 C6 H6A 108.8 . .
C3 C6 H6A 108.8 . .
C7 C6 H6B 108.8 . .
C3 C6 H6B 108.8 . .
H6A C6 H6B 107.6 . .
C6 C7 C8 110.8(4) . .
C6 C7 H7A 109.5 . .
C8 C7 H7A 109.5 . .
C6 C7 H7B 109.5 . .
C8 C7 H7B 109.5 . .
H7A C7 H7B 108.1 . .
C12 C8 C9 117.6(4) . .
C12 C8 C7 122.0(5) . .
C9 C8 C7 120.3(5) . .
C10 C9 C8 119.8(5) . .
C10 C9 H9A 120.1 . .
C8 C9 H9A 120.1 . .
N2 C10 C9 122.6(5) . .
N2 C10 H10A 118.7 . .
C9 C10 H10A 118.7 . .
N2 C11 C12 123.7(4) . .
N2 C11 H11A 118.1 . .
C12 C11 H11A 118.1 . .
C8 C12 C11 118.9(4) . .
C8 C12 H12A 120.6 . .
C11 C12 H12A 120.6 . .
N3 C13 C14 122.2(5) . .
N3 C13 H13A 118.9 . .
C14 C13 H13A 118.9 . .
C15 C14 C13 119.2(5) . .
C15 C14 H14A 120.4 . .
C13 C14 H14A 120.4 . .
C14 C15 C16 118.6(5) . .
C14 C15 C18B 125.5(9) . .
C16 C15 C18B 115.7(9) . .
C14 C15 C18A 113.4(11) . .
C16 C15 C18A 127.9(12) . .
C18B C15 C18A 15.1(16) . .
C17 C16 C15 119.1(5) . .
C17 C16 H16A 120.4 . .
C15 C16 H16A 120.4 . .
N3 C17 C16 123.0(5) . .
N3 C17 H17A 118.5 . .
C16 C17 H17A 118.5 . .
C19A C18A C15 108.5(19) . .
C19A C18A H18A 110.0 . .
C15 C18A H18A 110.0 . .
C19A C18A H18B 110.0 . .
C15 C18A H18B 110.0 . .
H18A C18A H18B 108.4 . .
C18A C19A C20 115.5(14) . .
C18A C19A H19A 108.4 . .
C20 C19A H19A 108.4 . .
C18A C19A H19B 108.4 . .
C20 C19A H19B 108.4 . .
H19A C19A H19B 107.5 . .
C15 C18B H18C 109.0 . .
C15 C18B H18D 109.0 . .
H18C C18B H18D 107.8 . .
C24 C20 C21 118.5(5) . .
C24 C20 C19A 122.6(5) . .
C21 C20 C19A 118.9(5) . .
C22 C21 C20 119.4(5) . .
C22 C21 H21A 120.3 . .
C20 C21 H21A 120.3 . .
N4 C22 C21 124.2(5) . .
N4 C22 H22A 117.9 . .
C21 C22 H22A 117.9 . .
N4 C23 C24 123.2(5) . .
N4 C23 H23A 118.4 . .
C24 C23 H23A 118.4 . .
C20 C24 C23 119.2(5) . .
C20 C24 H24A 120.4 . .
C23 C24 H24A 120.4 . .
O2 C25 O1 124.6(4) . .
O2 C25 C26 121.5(4) . .
O1 C25 C26 113.8(3) . .
C27 C26 C25 115.3(3) . .
C27 C26 H26A 108.5 . .
C25 C26 H26A 108.5 . .
C27 C26 H26B 108.5 . .
C25 C26 H26B 108.5 . .
H26A C26 H26B 107.5 . .
C26 C27 C28 114.3(4) . .
C26 C27 H27A 108.7 . .
C28 C27 H27A 108.7 . .
C26 C27 H27B 108.7 . .
C28 C27 H27B 108.7 . .
H27A C27 H27B 107.6 . .
N5 C28 C27 108.5(3) . .
N5 C28 C29 115.6(3) . .
C27 C28 C29 110.5(4) . .
N5 C28 H28A 107.3 . .
C27 C28 H28A 107.3 . .
C29 C28 H28A 107.3 . .
O4 C29 O3 123.2(4) . .
O4 C29 C28 117.7(4) . .
O3 C29 C28 119.0(4) . .
O5 C30 N6 121.6(4) . .
O5 C30 N5 123.1(4) . .
N6 C30 N5 115.2(4) . .
O6 C31 O7 121.2(4) . .
O6 C31 C32 122.3(4) . .
O7 C31 C32 116.5(4) . .
C31 C32 C33 113.4(4) . .
C31 C32 H32A 108.9 . .
C33 C32 H32A 108.9 . .
C31 C32 H32B 108.9 . .
C33 C32 H32B 108.9 . .
H32A C32 H32B 107.7 . .
C32 C33 C34 113.0(3) . .
C32 C33 H33A 109.0 . .
C34 C33 H33A 109.0 . .
C32 C33 H33B 109.0 . .
C34 C33 H33B 109.0 . .
H33A C33 H33B 107.8 . .
N7 C34 C35 111.6(4) . .
N7 C34 C33 110.3(3) . .
C35 C34 C33 109.0(3) . .
N7 C34 H34A 108.6 . .
C35 C34 H34A 108.6 . .
C33 C34 H34A 108.6 . .
O8 C35 O9 125.0(4) . .
O8 C35 C34 120.6(4) . .
O9 C35 C34 114.3(4) . .
O10 C36 N7 122.4(5) . .
O10 C36 N8 123.2(5) . .
N7 C36 N8 114.4(4) . .
C5 N1 C1 115.9(4) . .
C5 N1 Zn1 119.3(4) . .
C1 N1 Zn1 124.5(3) . .
C11 N2 C10 117.4(4) . .
C11 N2 Zn2 121.4(3) . .
C10 N2 Zn2 120.4(3) . .
C13 N3 C17 117.8(4) . .
C13 N3 Zn2 118.9(3) . .
C17 N3 Zn2 123.1(3) . .
C22 N4 C23 115.6(5) . .
C22 N4 Zn1 120.1(4) . 1_565
C23 N4 Zn1 123.6(3) . 1_565
C30 N5 C28 123.9(4) . .
C30 N5 H5B 118.1 . .
C28 N5 H5B 118.1 . .
C30 N6 H6C 120.0 . .
C30 N6 H6D 120.0 . .
H6C N6 H6D 120.0 . .
C36 N7 C34 122.6(4) . .
C36 N7 H7C 118.7 . .
C34 N7 H7C 118.7 . .
C36 N8 H8A 120.0 . .
C36 N8 H8B 120.0 . .
H8A N8 H8B 120.0 . .
O13 N9 O12 120.7(6) . .
O13 N9 O11 116.7(7) . .
O12 N9 O11 122.5(6) . .
C25 O1 Zn1 126.3(3) . .
C25 O2 Na1 148.7(3) . 2_443
C29 O3 Zn1 110.9(3) . 1_655
C29 O4 Na1 124.5(3) . 2_443
C31 O7 Zn2 106.8(3) . .
C35 O9 Zn2 127.0(3) . 1_655
C36 O10 Na1 173.6(4) . .
N9 O12 Na1 115.2(5) . .
O10 Na1 O2 90.43(15) . 2_453
O10 Na1 O4 84.27(18) . 2_453
O2 Na1 O4 107.42(14) 2_453 2_453
O10 Na1 O14 88.12(15) . .
O2 Na1 O14 123.95(14) 2_453 .
O4 Na1 O14 128.09(15) 2_453 .
O10 Na1 O12 151.2(2) . .
O2 Na1 O12 118.11(18) 2_453 .
O4 Na1 O12 83.18(17) 2_453 .
O14 Na1 O12 79.49(16) . .

loop_
_geom_bond_atom_site_label_1
_geom_bond_atom_site_label_2
_geom_bond_distance
_geom_bond_site_symmetry_2
Zn1 O1 1.925(3) .
Zn1 O3 1.992(3) 1_455
Zn1 N4 2.056(4) 1_545
Zn1 N1 2.067(4) .
Zn2 O7 1.945(3) .
Zn2 O9 1.954(3) 1_455
Zn2 N3 2.036(4) .
Zn2 N2 2.044(4) .
C1 N1 1.324(7) .
C1 C2 1.385(8) .
C1 H1A 0.9300 .
C2 C3 1.379(7) .
C2 H2A 0.9300 .
C3 C4 1.372(7) .
C3 C6 1.520(6) .
C4 C5 1.371(7) .
C4 H4A 0.9300 .
C5 N1 1.319(6) .
C5 H5A 0.9300 .
C6 C7 1.503(7) .
C6 H6A 0.9700 .
C6 H6B 0.9700 .
C7 C8 1.508(6) .
C7 H7A 0.9700 .
C7 H7B 0.9700 .
C8 C12 1.381(7) .
C8 C9 1.397(7) .
C9 C10 1.382(7) .
C9 H9A 0.9300 .
C10 N2 1.342(6) .
C10 H10A 0.9300 .
C11 N2 1.334(6) .
C11 C12 1.391(6) .
C11 H11A 0.9300 .
C12 H12A 0.9300 .
C13 N3 1.339(6) .
C13 C14 1.394(7) .
C13 H13A 0.9300 .
C14 C15 1.372(7) .
C14 H14A 0.9300 .
C15 C16 1.382(7) .
C15 C18B 1.50(3) .
C15 C18A 1.57(4) .
C16 C17 1.375(7) .
C16 H16A 0.9300 .
C17 N3 1.340(6) .
C17 H17A 0.9300 .
C18A C19A 1.49(3) .
C18A H18A 0.9700 .
C18A H18B 0.9700 .
C19A C20 1.528(8) .
C19A H19A 0.9700 .
C19A H19B 0.9700 .
C18B H18C 0.9700 .
C18B H18D 0.9700 .
C20 C24 1.366(7) .
C20 C21 1.366(7) .
C21 C22 1.362(7) .
C21 H21A 0.9300 .
C22 N4 1.343(7) .
C22 H22A 0.9300 .
C23 N4 1.350(7) .
C23 C24 1.380(8) .
C23 H23A 0.9300 .
C24 H24A 0.9300 .
C25 O2 1.226(5) .
C25 O1 1.277(5) .
C25 C26 1.522(6) .
C26 C27 1.520(5) .
C26 H26A 0.9700 .
C26 H26B 0.9700 .
C27 C28 1.522(5) .
C27 H27A 0.9700 .
C27 H27B 0.9700 .
C28 N5 1.449(5) .
C28 C29 1.532(6) .
C28 H28A 0.9800 .
C29 O4 1.213(6) .
C29 O3 1.249(5) .
C30 O5 1.247(5) .
C30 N6 1.350(6) .
C30 N5 1.351(5) .
C31 O6 1.230(5) .
C31 O7 1.270(5) .
C31 C32 1.500(6) .
C32 C33 1.522(6) .
C32 H32A 0.9700 .
C32 H32B 0.9700 .
C33 C34 1.528(6) .
C33 H33A 0.9700 .
C33 H33B 0.9700 .
C34 N7 1.448(5) .
C34 C35 1.525(6) .
C34 H34A 0.9800 .
C35 O8 1.233(5) .
C35 O9 1.263(5) .
C36 O10 1.221(6) .
C36 N7 1.334(6) .
C36 N8 1.360(6) .
N4 Zn1 2.056(4) 1_565
N5 H5B 0.8600 .
N6 H6C 0.8600 .
N6 H6D 0.8600 .
N7 H7C 0.8600 .
N8 H8A 0.8600 .
N8 H8B 0.8600 .
N9 O13 1.206(7) .
N9 O12 1.232(7) .
N9 O11 1.237(6) .
O2 Na1 2.327(4) 2_443
O3 Zn1 1.992(3) 1_655
O4 Na1 2.368(5) 2_443
O9 Zn2 1.954(3) 1_655
O10 Na1 2.323(5) .
O12 Na1 2.540(6) .
Na1 O2 2.327(4) 2_453
Na1 O4 2.368(5) 2_453
Na1 O14 2.372(4) .
